data_7234877
loop_
_publ_author_name
'Soumyabrata Roy'
'Oinam Bijeta Chanu'
'Sumanta Sarkar'
'Sebastian C. Peter'

_publ_section_title
;
 Selective colorimetric detection of Cu2+ by lanthanide based hybrid
 complexes associated with a single crystal growth mediated transformation
;
_journal_name_full 'Journal of Materials Chemistry C'
_journal_page_first 6256
_journal_page_last 6269
_journal_paper_doi 10.1039/C6TC00785F
_journal_volume 4
_journal_year 2016
_chemical_formula_moiety 'C48 H40 Dy2 N10 O14, 2(C10 H8 N2), 2(C2 H6 O), 2(N O3)'
_chemical_formula_sum 'C72 H68 Dy2 N16 O22'
_chemical_formula_weight 1834.42
_space_group_crystal_system triclinic
_space_group_IT_number 2
_space_group_name_Hall '-P 1'
_space_group_name_H-M_alt 'P -1'
_atom_sites_solution_hydrogens geom
_atom_sites_solution_primary direct
_cell_angle_alpha 101.792(3)
_cell_angle_beta 101.965(3)
_cell_angle_gamma 104.347(2)
_cell_formula_units_Z 1
_cell_length_a 10.0671(5)
_cell_length_b 10.8650(5)
_cell_length_c 19.0097(12)
_cell_measurement_reflns_used 7551
_cell_measurement_temperature 295
_cell_measurement_theta_max 26.46
_cell_volume 1897.56(18)
_computing_molecular_graphics 'Olex2 (Dolomanov et al., 2009)'
_computing_publication_material 'Olex2 (Dolomanov et al., 2009)'
_computing_structure_refinement 'ShelXL (Sheldrick, 2008)'
_computing_structure_solution 'ShelXS (Sheldrick, 2008)'
_diffrn_ambient_temperature 295.15
_diffrn_measured_fraction_theta_full 0.969
_diffrn_measured_fraction_theta_max 0.964
_diffrn_measurement_device_type 'Bruker D8 Venture'
_diffrn_radiation_type MoK\a
_diffrn_radiation_wavelength 0.71073
_diffrn_reflns_av_R_equivalents 0.0899
_diffrn_reflns_av_unetI/netI 0.1205
_diffrn_reflns_Laue_measured_fraction_full 0.969
_diffrn_reflns_Laue_measured_fraction_max 0.964
_diffrn_reflns_limit_h_max 12
_diffrn_reflns_limit_h_min -12
_diffrn_reflns_limit_k_max 13
_diffrn_reflns_limit_k_min -13
_diffrn_reflns_limit_l_max 22
_diffrn_reflns_limit_l_min -23
_diffrn_reflns_number 27267
_diffrn_reflns_point_group_measured_fraction_full 0.969
_diffrn_reflns_point_group_measured_fraction_max 0.964
_diffrn_reflns_theta_full 25.242
_diffrn_reflns_theta_max 26.461
_diffrn_reflns_theta_min 2.009
_exptl_absorpt_coefficient_mu 2.039
_exptl_absorpt_correction_T_max 0.7460
_exptl_absorpt_correction_T_min 0.6453
_exptl_absorpt_correction_type empirical
_exptl_absorpt_process_details SADABS
_exptl_crystal_colour 'clear reddish yellow'
_exptl_crystal_colour_lustre clear
_exptl_crystal_colour_modifier reddish
_exptl_crystal_colour_primary yellow
_exptl_crystal_density_diffrn 1.605
_exptl_crystal_description rhombohedral
_exptl_crystal_F_000 920
_exptl_crystal_size_max 0.15
_exptl_crystal_size_mid 0.1
_exptl_crystal_size_min 0.08
_refine_diff_density_max 1.093
_refine_diff_density_min -2.661
_refine_diff_density_rms 0.350
_refine_ls_extinction_coef .
_refine_ls_extinction_method none
_refine_ls_goodness_of_fit_ref 1.044
_refine_ls_hydrogen_treatment constr
_refine_ls_matrix_type full
_refine_ls_number_parameters 505
_refine_ls_number_reflns 7551
_refine_ls_number_restraints 1
_refine_ls_restrained_S_all 1.044
_refine_ls_R_factor_all 0.1171
_refine_ls_R_factor_gt 0.0653
_refine_ls_shift/su_max 0.000
_refine_ls_shift/su_mean 0.000
_refine_ls_structure_factor_coef Fsqd
_refine_ls_weighting_details 'w=1/[\s^2^(Fo^2^)+(0.1290P)^2^] where P=(Fo^2^+2Fc^2^)/3'
_refine_ls_weighting_scheme calc
_refine_ls_wR_factor_gt 0.1615
_refine_ls_wR_factor_ref 0.2162
_reflns_Friedel_coverage 0.000
_reflns_Friedel_fraction_full .
_reflns_Friedel_fraction_max .
_reflns_number_gt 5052
_reflns_number_total 7551
_reflns_threshold_expression 'I > 2\s(I)'
_cod_data_source_file J-Mater-Chem-C-2016-4-6256.cif
_cod_data_source_block obcr_2
_cod_database_code 7234877
_shelx_space_group_comment
;
The symmetry employed for this shelxl refinement is uniquely defined
by the following loop, which should always be used as a source of
symmetry information in preference to the above space-group names.
They are only intended as comments.
;
_shelx_estimated_absorpt_t_max 0.854
_shelx_estimated_absorpt_t_min 0.750
_shelx_shelxl_version_number 2014/7
_olex2_submission_special_instructions 'No special instructions were received'

loop_
_space_group_symop_operation_xyz
'x, y, z'
'-x, -y, -z'

loop_
_atom_site_label
_atom_site_type_symbol
_atom_site_fract_x
_atom_site_fract_y
_atom_site_fract_z
_atom_site_U_iso_or_equiv
_atom_site_adp_type
_atom_site_occupancy
_atom_site_site_symmetry_order
_atom_site_calc_flag
_atom_site_refinement_flags_posn
_atom_site_refinement_flags_adp
_atom_site_refinement_flags_occupancy
_atom_site_disorder_assembly
_atom_site_disorder_group
C1 C 0.2124(11) 0.0398(10) 0.6161(6) 0.036(2) Uani 1 1 d . . . . .
C2 C 0.2679(11) -0.0063(10) 0.6814(6) 0.039(2) Uani 1 1 d . . . . .
C3 C 0.1784(12) -0.0757(10) 0.7173(6) 0.043(3) Uani 1 1 d . . . . .
H3 H 0.0801 -0.0950 0.7002 0.051 Uiso 1 1 calc R . . . .
C4 C 0.2362(13) -0.1147(11) 0.7774(6) 0.047(3) Uani 1 1 d . . . . .
H4 H 0.1761 -0.1601 0.8009 0.057 Uiso 1 1 calc R . . . .
C5 C 0.3822(15) -0.0884(12) 0.8041(7) 0.056(3) Uani 1 1 d . . . . .
C6 C 0.4700(12) -0.0182(11) 0.7684(6) 0.047(3) Uani 1 1 d . . . . .
H6 H 0.5680 -0.0012 0.7851 0.056 Uiso 1 1 calc R . . . .
C7 C 0.4181(11) 0.0252(10) 0.7111(6) 0.041(2) Uani 1 1 d . . . . .
H7 H 0.4800 0.0761 0.6906 0.049 Uiso 1 1 calc R . . . .
C9 C -0.0856(10) 0.1436(10) 0.6083(6) 0.036(2) Uani 1 1 d . . . . .
C10 C -0.1055(10) 0.2127(10) 0.6780(5) 0.033(2) Uani 1 1 d . . . . .
C11 C -0.1492(13) 0.1474(12) 0.7301(7) 0.051(3) Uani 1 1 d . . . . .
H11 H -0.1751 0.0558 0.7179 0.061 Uiso 1 1 calc R . . . .
C12 C -0.1545(13) 0.2140(13) 0.7972(6) 0.055(3) Uani 1 1 d . . . . .
H12 H -0.1827 0.1674 0.8303 0.066 Uiso 1 1 calc R . . . .
C13 C -0.1189(12) 0.3505(13) 0.8179(6) 0.050(3) Uani 1 1 d . . . . .
C14 C -0.0829(14) 0.4154(13) 0.7652(7) 0.056(3) Uani 1 1 d . . . . .
H14 H -0.0649 0.5064 0.7760 0.067 Uiso 1 1 calc R . . . .
C15 C -0.0735(12) 0.3497(11) 0.6988(6) 0.045(3) Uani 1 1 d . . . . .
H15 H -0.0448 0.3970 0.6661 0.054 Uiso 1 1 calc R . . . .
C16 C 0.4593(11) 0.1462(12) 0.4639(7) 0.048(3) Uani 1 1 d . . . . .
H16 H 0.3994 0.0644 0.4338 0.057 Uiso 1 1 calc R . . . .
C17 C 0.6023(12) 0.1734(13) 0.4721(7) 0.055(3) Uani 1 1 d . . . . .
H17 H 0.6380 0.1118 0.4470 0.066 Uiso 1 1 calc R . . . .
C18 C 0.6932(12) 0.2926(13) 0.5177(7) 0.056(3) Uani 1 1 d . . . . .
H18 H 0.7909 0.3131 0.5234 0.068 Uiso 1 1 calc R . . . .
C19 C 0.4905(11) 0.3466(10) 0.5432(6) 0.037(2) Uani 1 1 d . . . . .
C20 C 0.4247(10) 0.4391(10) 0.5819(6) 0.037(2) Uani 1 1 d . . . . .
C21 C 0.2181(13) 0.4849(10) 0.5967(6) 0.046(3) Uani 1 1 d . . . . .
H21 H 0.1191 0.4592 0.5849 0.055 Uiso 1 1 calc R . . . .
C22 C 0.2909(12) 0.6074(11) 0.6441(8) 0.057(3) Uani 1 1 d . . . . .
H22 H 0.2440 0.6627 0.6652 0.069 Uiso 1 1 calc R . . . .
C23 C 0.4375(14) 0.6445(11) 0.6591(7) 0.061(4) Uani 1 1 d . . . . .
H23 H 0.4907 0.7269 0.6913 0.074 Uiso 1 1 calc R . . . .
C24 C 0.5059(12) 0.5644(11) 0.6284(7) 0.049(3) Uani 1 1 d . . . . .
H24 H 0.6046 0.5919 0.6379 0.059 Uiso 1 1 calc R . . . .
C25 C 0.6373(12) 0.3802(12) 0.5544(7) 0.051(3) Uani 1 1 d . . . . .
H25 H 0.6964 0.4609 0.5863 0.061 Uiso 1 1 calc R . . . .
C31 C 0.5052(16) -0.4622(13) 0.8890(8) 0.062(4) Uani 1 1 d . . . . .
C33 C 0.5917(16) -0.3693(13) 0.9645(7) 0.058(3) Uani 1 1 d . . . . .
C35 C 0.591(3) -0.2103(18) 1.0646(12) 0.128(9) Uani 1 1 d . . . . .
H35 H 0.5455 -0.1585 1.0897 0.154 Uiso 1 1 calc R . . . .
C36 C 0.735(3) -0.2015(19) 1.0981(11) 0.114(7) Uani 1 1 d . . . . .
H36 H 0.7863 -0.1398 1.1434 0.136 Uiso 1 1 calc R . . . .
C37 C 0.792(2) -0.282(2) 1.0635(12) 0.116(7) Uani 1 1 d . . . . .
H37 H 0.8830 -0.2827 1.0872 0.139 Uiso 1 1 calc R . . . .
C38 C 0.7252(18) -0.3656(18) 0.9947(9) 0.089(5) Uani 1 1 d . . . . .
H38 H 0.7702 -0.4180 0.9695 0.107 Uiso 1 1 calc R . . . .
C39 C 0.5623(18) -0.5442(15) 0.8481(8) 0.071(4) Uani 1 1 d . . . . .
H39 H 0.6550 -0.5462 0.8652 0.086 Uiso 1 1 calc R . . . .
C40 C 0.470(3) -0.6265(18) 0.7772(11) 0.108(7) Uani 1 1 d . . . . .
H40 H 0.5012 -0.6841 0.7460 0.129 Uiso 1 1 calc R . . . .
C41 C 0.333(3) -0.6178(17) 0.7565(11) 0.117(8) Uani 1 1 d . . . . .
H41 H 0.2728 -0.6695 0.7103 0.140 Uiso 1 1 calc R . . . .
C42 C 0.290(2) -0.543(2) 0.7977(11) 0.111(7) Uani 1 1 d . . . . .
H42 H 0.1962 -0.5427 0.7814 0.133 Uiso 1 1 calc R . . . .
C44 C 0.873(2) -0.092(2) 0.8961(14) 0.120(8) Uani 1 1 d D . . . .
H44A H 0.8932 -0.1297 0.9376 0.145 Uiso 1 1 calc R . . . .
H44B H 0.9581 -0.0226 0.8996 0.145 Uiso 1 1 calc R . . . .
C45 C 0.836(3) -0.194(3) 0.8259(14) 0.161(11) Uani 1 1 d . . . . .
H45A H 0.9139 -0.2292 0.8239 0.242 Uiso 1 1 calc R . . . .
H45B H 0.7527 -0.2627 0.8228 0.242 Uiso 1 1 calc R . . . .
H45C H 0.8174 -0.1557 0.7849 0.242 Uiso 1 1 calc R . . . .
N1 N 0.4365(14) -0.1334(12) 0.8639(7) 0.081(4) Uani 1 1 d . . . . .
H1A H 0.3796 -0.1775 0.8842 0.097 Uiso 1 1 calc R . . . .
H1B H 0.5270 -0.1171 0.8805 0.097 Uiso 1 1 calc R . . . .
N2 N -0.1206(13) 0.4210(12) 0.8866(6) 0.072(3) Uani 1 1 d . . . . .
H2A H -0.1445 0.3803 0.9186 0.086 Uiso 1 1 calc R . . . .
H2B H -0.0978 0.5057 0.8976 0.086 Uiso 1 1 calc R . . . .
N3 N 0.4016(8) 0.2315(8) 0.4971(5) 0.037(2) Uani 1 1 d . . . . .
N4 N 0.2794(9) 0.3993(8) 0.5660(5) 0.038(2) Uani 1 1 d . . . . .
N5 N 0.3689(14) -0.4636(14) 0.8639(7) 0.082(4) Uani 1 1 d . . . . .
N6 N 0.5206(17) -0.2951(13) 0.9956(7) 0.087(4) Uani 1 1 d . . . . .
N7 N 0.0666(11) 0.3211(9) 0.3957(6) 0.048(2) Uani 1 1 d . . . . .
N8 N 0.1598(18) -0.2588(17) 0.9596(9) 0.089(4) Uani 1 1 d . . . . .
O1 O 0.2888(7) 0.1412(7) 0.6045(4) 0.0445(18) Uani 1 1 d . . . . .
O2 O 0.0909(7) -0.0251(7) 0.5713(4) 0.0415(17) Uani 1 1 d . . . . .
O3 O 0.0024(7) 0.2074(7) 0.5800(4) 0.0397(17) Uani 1 1 d . . . . .
O4 O -0.1584(8) 0.0224(7) 0.5789(4) 0.0464(18) Uani 1 1 d . . . . .
O5 O 0.1588(8) 0.2536(8) 0.3900(4) 0.051(2) Uani 1 1 d . . . . .
O6 O 0.0093(9) 0.3126(7) 0.4468(5) 0.052(2) Uani 1 1 d . . . . .
O7 O 0.0488(10) 0.3888(8) 0.3545(5) 0.067(3) Uani 1 1 d . . . . .
O8 O 0.0753(18) -0.2728(19) 0.9951(9) 0.148(7) Uani 1 1 d . . . . .
O9 O 0.2436(19) -0.1482(18) 0.9660(9) 0.142(6) Uani 1 1 d . . . . .
O10 O 0.1626(15) -0.3445(17) 0.9086(10) 0.146(6) Uani 1 1 d . . . . .
O11 O 0.7646(15) -0.0402(16) 0.9001(8) 0.135(5) Uani 1 1 d D . . . .
H11A H 0.7867 0.0168 0.9398 0.203 Uiso 1 1 calc R . . . .
Dy1 Dy 0.13551(5) 0.16168(4) 0.49647(3) 0.0317(2) Uani 1 1 d . . . . .

loop_
_atom_site_aniso_label
_atom_site_aniso_U_11
_atom_site_aniso_U_22
_atom_site_aniso_U_33
_atom_site_aniso_U_23
_atom_site_aniso_U_13
_atom_site_aniso_U_12
C1 0.035(6) 0.039(6) 0.036(6) 0.003(5) 0.012(5) 0.018(5)
C2 0.043(6) 0.038(6) 0.032(6) 0.003(4) 0.000(5) 0.019(5)
C3 0.046(6) 0.038(6) 0.044(7) 0.009(5) 0.015(5) 0.011(5)
C4 0.059(7) 0.049(7) 0.041(7) 0.017(5) 0.014(6) 0.022(6)
C5 0.076(9) 0.048(7) 0.046(7) 0.011(6) 0.003(6) 0.032(7)
C6 0.038(6) 0.048(7) 0.053(7) 0.009(5) 0.006(5) 0.021(5)
C7 0.038(6) 0.038(6) 0.043(6) 0.013(5) 0.006(5) 0.011(5)
C9 0.031(5) 0.034(5) 0.050(7) 0.015(5) 0.012(5) 0.020(5)
C10 0.025(5) 0.036(5) 0.039(6) 0.006(4) 0.006(4) 0.015(4)
C11 0.056(7) 0.042(6) 0.060(8) 0.024(6) 0.017(6) 0.015(6)
C12 0.065(8) 0.063(8) 0.036(7) 0.009(6) 0.020(6) 0.014(7)
C13 0.044(6) 0.063(8) 0.046(7) 0.000(6) 0.013(5) 0.030(6)
C14 0.068(8) 0.049(7) 0.059(8) 0.018(6) 0.024(7) 0.025(7)
C15 0.059(7) 0.037(6) 0.048(7) 0.013(5) 0.022(6) 0.023(5)
C16 0.033(6) 0.048(7) 0.062(8) 0.007(6) 0.018(5) 0.016(5)
C17 0.043(7) 0.063(8) 0.072(8) 0.012(6) 0.027(6) 0.033(6)
C18 0.031(6) 0.074(9) 0.066(8) 0.020(7) 0.011(6) 0.022(6)
C19 0.034(5) 0.030(5) 0.046(6) 0.013(4) 0.009(5) 0.005(4)
C20 0.030(5) 0.034(5) 0.058(7) 0.020(5) 0.011(5) 0.023(4)
C21 0.046(6) 0.033(5) 0.059(7) 0.008(5) 0.013(6) 0.018(5)
C22 0.042(7) 0.034(6) 0.090(10) 0.005(6) 0.014(6) 0.014(5)
C23 0.058(8) 0.032(6) 0.075(9) -0.009(6) 0.010(7) 0.005(6)
C24 0.031(6) 0.038(6) 0.071(8) 0.008(5) 0.009(5) 0.008(5)
C25 0.036(6) 0.054(7) 0.058(8) 0.013(6) 0.012(5) 0.009(6)
C31 0.068(9) 0.054(8) 0.064(9) 0.008(6) 0.017(7) 0.027(7)
C33 0.075(9) 0.046(7) 0.050(8) 0.002(6) 0.021(7) 0.023(7)
C35 0.20(3) 0.059(11) 0.102(16) -0.011(10) 0.023(16) 0.036(15)
C36 0.15(2) 0.075(12) 0.078(13) -0.013(10) 0.012(14) 0.014(14)
C37 0.092(14) 0.134(19) 0.093(15) 0.022(14) 0.001(12) 0.012(14)
C38 0.074(11) 0.100(13) 0.078(11) -0.011(10) 0.004(9) 0.040(10)
C39 0.085(10) 0.062(9) 0.072(10) 0.012(8) 0.020(8) 0.037(8)
C40 0.20(2) 0.070(11) 0.092(14) 0.023(10) 0.088(16) 0.061(15)
C41 0.19(3) 0.044(9) 0.081(14) -0.004(8) 0.015(15) 0.020(13)
C42 0.085(13) 0.099(14) 0.095(14) 0.010(12) -0.030(11) -0.004(11)
C44 0.104(16) 0.117(17) 0.15(2) 0.031(15) 0.017(14) 0.073(15)
C45 0.15(2) 0.20(3) 0.16(2) 0.04(2) 0.07(2) 0.08(2)
N1 0.073(8) 0.089(9) 0.094(9) 0.054(8) 0.014(7) 0.032(8)
N2 0.099(9) 0.076(8) 0.044(6) 0.009(6) 0.033(6) 0.029(7)
N3 0.033(4) 0.030(4) 0.055(6) 0.014(4) 0.020(4) 0.015(4)
N4 0.037(5) 0.032(4) 0.046(5) 0.007(4) 0.016(4) 0.011(4)
N5 0.077(9) 0.087(9) 0.080(9) 0.018(7) 0.010(7) 0.032(8)
N6 0.125(12) 0.069(8) 0.077(9) 0.007(7) 0.040(8) 0.046(9)
N7 0.048(6) 0.036(5) 0.060(7) 0.018(5) 0.011(5) 0.010(5)
N8 0.098(11) 0.079(10) 0.100(12) 0.026(9) 0.035(9) 0.039(9)
O1 0.036(4) 0.043(4) 0.058(5) 0.026(4) 0.008(3) 0.013(4)
O2 0.034(4) 0.037(4) 0.050(5) 0.008(3) 0.004(3) 0.016(3)
O3 0.046(4) 0.033(4) 0.049(4) 0.012(3) 0.027(3) 0.016(3)
O4 0.050(4) 0.031(4) 0.062(5) 0.008(3) 0.025(4) 0.015(3)
O5 0.048(5) 0.058(5) 0.057(5) 0.024(4) 0.019(4) 0.019(4)
O6 0.052(5) 0.041(4) 0.068(6) 0.019(4) 0.010(4) 0.024(4)
O7 0.074(6) 0.051(5) 0.081(6) 0.045(5) 0.006(5) 0.019(5)
O8 0.162(14) 0.207(19) 0.155(14) 0.099(13) 0.111(12) 0.100(14)
O9 0.149(14) 0.122(13) 0.165(15) 0.032(11) 0.077(12) 0.033(12)
O10 0.095(10) 0.139(13) 0.177(15) -0.023(12) 0.032(10) 0.047(10)
O11 0.128(12) 0.141(13) 0.117(11) 0.003(9) 0.011(9) 0.052(11)
Dy1 0.0313(3) 0.0250(2) 0.0417(3) 0.00992(19) 0.0108(2) 0.01257(18)

loop_
_atom_type_symbol
_atom_type_description
_atom_type_scat_dispersion_real
_atom_type_scat_dispersion_imag
_atom_type_scat_source
C C 0.0033 0.0016 'International Tables Vol C Tables 4.2.6.8 and 6.1.1.4'
N N 0.0061 0.0033 'International Tables Vol C Tables 4.2.6.8 and 6.1.1.4'
O O 0.0106 0.0060 'International Tables Vol C Tables 4.2.6.8 and 6.1.1.4'
Dy Dy -0.1892 4.4098 'International Tables Vol C Tables 4.2.6.8 and 6.1.1.4'
H H 0.0000 0.0000 'International Tables Vol C Tables 4.2.6.8 and 6.1.1.4'

loop_
_geom_angle_atom_site_label_1
_geom_angle_atom_site_label_2
_geom_angle_atom_site_label_3
_geom_angle
_geom_angle_site_symmetry_1
_geom_angle_site_symmetry_3
C2 C1 Dy1 172.5(7) . .
O1 C1 C2 119.5(9) . .
O1 C1 O2 120.7(10) . .
O1 C1 Dy1 53.1(5) . .
O2 C1 C2 119.7(10) . .
O2 C1 Dy1 67.8(6) . .
C3 C2 C1 122.7(10) . .
C3 C2 C7 118.1(10) . .
C7 C2 C1 119.1(10) . .
C2 C3 H3 120.1 . .
C4 C3 C2 119.8(11) . .
C4 C3 H3 120.1 . .
C3 C4 H4 119.1 . .
C3 C4 C5 121.7(12) . .
C5 C4 H4 119.1 . .
C4 C5 C6 117.9(11) . .
C4 C5 N1 119.9(13) . .
N1 C5 C6 122.2(12) . .
C5 C6 H6 118.9 . .
C7 C6 C5 122.3(11) . .
C7 C6 H6 118.9 . .
C2 C7 H7 120.0 . .
C6 C7 C2 120.1(11) . .
C6 C7 H7 120.0 . .
O3 C9 C10 118.1(9) . .
O3 C9 O4 123.4(9) . .
O4 C9 C10 118.5(9) . .
C11 C10 C9 122.8(9) . .
C15 C10 C9 121.1(9) . .
C15 C10 C11 116.0(10) . .
C10 C11 H11 119.0 . .
C12 C11 C10 122.0(11) . .
C12 C11 H11 119.0 . .
C11 C12 H12 119.3 . .
C11 C12 C13 121.4(11) . .
C13 C12 H12 119.3 . .
C12 C13 C14 117.0(10) . .
N2 C13 C12 122.5(12) . .
N2 C13 C14 120.4(12) . .
C13 C14 H14 119.1 . .
C15 C14 C13 121.8(11) . .
C15 C14 H14 119.1 . .
C10 C15 H15 119.1 . .
C14 C15 C10 121.7(11) . .
C14 C15 H15 119.1 . .
C17 C16 H16 118.5 . .
N3 C16 H16 118.5 . .
N3 C16 C17 123.0(11) . .
C16 C17 H17 120.2 . .
C16 C17 C18 119.5(11) . .
C18 C17 H17 120.2 . .
C17 C18 H18 120.7 . .
C25 C18 C17 118.7(10) . .
C25 C18 H18 120.7 . .
C25 C19 C20 120.7(10) . .
N3 C19 C20 116.9(9) . .
N3 C19 C25 122.4(10) . .
C24 C20 C19 122.0(9) . .
N4 C20 C19 116.7(9) . .
N4 C20 C24 121.2(9) . .
C22 C21 H21 117.7 . .
N4 C21 H21 117.7 . .
N4 C21 C22 124.6(11) . .
C21 C22 H22 121.7 . .
C21 C22 C23 116.5(11) . .
C23 C22 H22 121.7 . .
C22 C23 H23 119.1 . .
C24 C23 C22 121.9(11) . .
C24 C23 H23 119.1 . .
C20 C24 H24 120.8 . .
C23 C24 C20 118.4(10) . .
C23 C24 H24 120.8 . .
C18 C25 C19 118.8(11) . .
C18 C25 H25 120.6 . .
C19 C25 H25 120.6 . .
C39 C31 C33 121.1(13) . .
N5 C31 C33 117.7(12) . .
N5 C31 C39 121.1(13) . .
C38 C33 C31 121.6(12) . .
C38 C33 N6 125.4(13) . .
N6 C33 C31 113.1(13) . .
C36 C35 H35 120.0 . .
N6 C35 H35 120.0 . .
N6 C35 C36 120(2) . .
C35 C36 H36 120.8 . .
C37 C36 C35 118.3(19) . .
C37 C36 H36 120.8 . .
C36 C37 H37 118.8 . .
C36 C37 C38 122(2) . .
C38 C37 H37 118.8 . .
C33 C38 C37 117.3(17) . .
C33 C38 H38 121.4 . .
C37 C38 H38 121.4 . .
C31 C39 H39 122.1 . .
C31 C39 C40 115.8(15) . .
C40 C39 H39 122.1 . .
C39 C40 H40 120.9 . .
C41 C40 C39 118.1(16) . .
C41 C40 H40 120.9 . .
C40 C41 H41 119.1 . .
C42 C41 C40 122(2) . .
C42 C41 H41 119.1 . .
C41 C42 H42 118.1 . .
C41 C42 N5 124(2) . .
N5 C42 H42 118.1 . .
H44A C44 H44B 108.1 . .
C45 C44 H44A 109.6 . .
C45 C44 H44B 109.6 . .
O11 C44 H44A 109.6 . .
O11 C44 H44B 109.6 . .
O11 C44 C45 110.5(19) . .
C44 C45 H45A 109.5 . .
C44 C45 H45B 109.5 . .
C44 C45 H45C 109.5 . .
H45A C45 H45B 109.5 . .
H45A C45 H45C 109.5 . .
H45B C45 H45C 109.5 . .
C5 N1 H1A 120.0 . .
C5 N1 H1B 120.0 . .
H1A N1 H1B 120.0 . .
C13 N2 H2A 120.0 . .
C13 N2 H2B 120.0 . .
H2A N2 H2B 120.0 . .
C16 N3 C19 117.6(9) . .
C16 N3 Dy1 121.4(7) . .
C19 N3 Dy1 119.8(6) . .
C20 N4 Dy1 120.8(6) . .
C21 N4 C20 117.4(9) . .
C21 N4 Dy1 121.3(7) . .
C42 N5 C31 119.5(16) . .
C33 N6 C35 116.4(17) . .
O5 N7 Dy1 56.8(5) . .
O6 N7 O5 115.8(9) . .
O6 N7 Dy1 59.0(5) . .
O7 N7 O5 119.4(10) . .
O7 N7 O6 124.8(11) . .
O7 N7 Dy1 175.2(8) . .
O8 N8 O9 122.1(19) . .
O8 N8 O10 124(2) . .
O10 N8 O9 113.2(18) . .
C1 O1 Dy1 101.8(6) . .
C1 O2 Dy1 171.0(7) . 2_556
C1 O2 Dy1 86.5(6) . .
Dy1 O2 Dy1 102.3(3) 2_556 .
C9 O3 Dy1 137.8(6) . .
C9 O4 Dy1 137.6(7) . 2_556
N7 O5 Dy1 96.5(6) . .
N7 O6 Dy1 96.1(6) . .
C44 O11 H11A 109.5 . .
C1 Dy1 N7 170.9(3) . .
C1 Dy1 Dy1 61.0(2) . 2_556
N3 Dy1 C1 88.4(3) . .
N3 Dy1 N7 91.7(3) . .
N3 Dy1 O2 109.1(2) . .
N3 Dy1 Dy1 135.07(17) . 2_556
N4 Dy1 C1 98.1(3) . .
N4 Dy1 N3 63.7(3) . .
N4 Dy1 N7 73.9(3) . .
N4 Dy1 O2 120.5(2) . .
N4 Dy1 Dy1 145.78(19) . 2_556
N7 Dy1 Dy1 123.72(19) . 2_556
O1 Dy1 C1 25.1(3) . .
O1 Dy1 N3 67.3(3) . .
O1 Dy1 N4 76.6(3) . .
O1 Dy1 N7 149.3(3) . .
O1 Dy1 O2 50.8(2) . .
O1 Dy1 O5 137.8(3) . .
O1 Dy1 O6 143.7(3) . .
O1 Dy1 Dy1 86.08(17) . 2_556
O2 Dy1 C1 25.7(2) . .
O2 Dy1 C1 103.4(3) 2_556 .
O2 Dy1 N3 144.7(3) 2_556 .
O2 Dy1 N4 143.7(3) 2_556 .
O2 Dy1 N7 158.2(3) . .
O2 Dy1 N7 81.6(3) 2_556 .
O2 Dy1 O1 128.5(3) 2_556 .
O2 Dy1 O2 77.7(3) 2_556 .
O2 Dy1 O3 78.7(3) 2_556 .
O2 Dy1 O5 90.0(3) 2_556 .
O2 Dy1 O6 75.2(3) 2_556 .
O2 Dy1 Dy1 42.41(18) 2_556 2_556
O2 Dy1 Dy1 35.28(14) . 2_556
O3 Dy1 C1 73.3(3) . .
O3 Dy1 N3 136.6(3) . .
O3 Dy1 N4 79.9(2) . .
O3 Dy1 N7 100.7(3) . .
O3 Dy1 O1 82.3(3) . .
O3 Dy1 O2 68.8(2) . .
O3 Dy1 O5 127.4(3) . .
O3 Dy1 O6 75.8(3) . .
O3 Dy1 Dy1 68.53(17) . 2_556
O4 Dy1 C1 84.1(3) 2_556 .
O4 Dy1 N3 76.5(3) 2_556 .
O4 Dy1 N4 140.1(3) 2_556 .
O4 Dy1 N7 104.7(3) 2_556 .
O4 Dy1 O1 92.4(3) 2_556 .
O4 Dy1 O2 75.2(2) 2_556 .
O4 Dy1 O2 71.8(3) 2_556 2_556
O4 Dy1 O3 137.3(2) 2_556 .
O4 Dy1 O5 83.4(3) 2_556 .
O4 Dy1 O6 123.2(3) 2_556 .
O4 Dy1 Dy1 68.83(18) 2_556 2_556
O5 Dy1 C1 157.8(3) . .
O5 Dy1 N3 70.9(3) . .
O5 Dy1 N4 80.1(3) . .
O5 Dy1 N7 26.8(3) . .
O5 Dy1 O2 157.7(3) . .
O5 Dy1 O6 51.6(3) . .
O5 Dy1 Dy1 129.73(19) . 2_556
O6 Dy1 C1 148.7(3) . .
O6 Dy1 N3 111.1(3) . .
O6 Dy1 N4 71.3(3) . .
O6 Dy1 N7 24.9(3) . .
O6 Dy1 O2 138.8(3) . .
O6 Dy1 Dy1 111.6(2) . 2_556

loop_
_geom_bond_atom_site_label_1
_geom_bond_atom_site_label_2
_geom_bond_distance
_geom_bond_site_symmetry_2
C1 C2 1.486(15) .
C1 O1 1.266(12) .
C1 O2 1.270(12) .
C1 Dy1 2.921(11) .
C2 C3 1.405(15) .
C2 C7 1.427(15) .
C3 H3 0.9300 .
C3 C4 1.366(15) .
C4 H4 0.9300 .
C4 C5 1.386(18) .
C5 C6 1.397(18) .
C5 N1 1.389(16) .
C6 H6 0.9300 .
C6 C7 1.332(15) .
C7 H7 0.9300 .
C9 C10 1.462(14) .
C9 O3 1.265(12) .
C9 O4 1.278(12) .
C10 C11 1.411(15) .
C10 C15 1.394(14) .
C11 H11 0.9300 .
C11 C12 1.350(16) .
C12 H12 0.9300 .
C12 C13 1.386(17) .
C13 C14 1.394(17) .
C13 N2 1.380(15) .
C14 H14 0.9300 .
C14 C15 1.352(16) .
C15 H15 0.9300 .
C16 H16 0.9300 .
C16 C17 1.364(15) .
C16 N3 1.332(13) .
C17 H17 0.9300 .
C17 C18 1.375(17) .
C18 H18 0.9300 .
C18 C25 1.367(17) .
C19 C20 1.491(14) .
C19 C25 1.390(15) .
C19 N3 1.344(12) .
C20 C24 1.400(14) .
C20 N4 1.366(13) .
C21 H21 0.9300 .
C21 C22 1.369(15) .
C21 N4 1.341(13) .
C22 H22 0.9300 .
C22 C23 1.381(17) .
C23 H23 0.9300 .
C23 C24 1.352(16) .
C24 H24 0.9300 .
C25 H25 0.9300 .
C31 C33 1.514(18) .
C31 C39 1.373(19) .
C31 N5 1.352(18) .
C33 C38 1.33(2) .
C33 N6 1.334(17) .
C35 H35 0.9300 .
C35 C36 1.42(3) .
C35 N6 1.37(2) .
C36 H36 0.9300 .
C36 C37 1.31(3) .
C37 H37 0.9300 .
C37 C38 1.35(2) .
C38 H38 0.9300 .
C39 H39 0.9300 .
C39 C40 1.43(3) .
C40 H40 0.9300 .
C40 C41 1.38(3) .
C41 H41 0.9300 .
C41 C42 1.23(3) .
C42 H42 0.9300 .
C42 N5 1.33(2) .
C44 H44A 0.9700 .
C44 H44B 0.9700 .
C44 C45 1.46(3) .
C44 O11 1.354(9) .
C45 H45A 0.9600 .
C45 H45B 0.9600 .
C45 H45C 0.9600 .
N1 H1A 0.8600 .
N1 H1B 0.8600 .
N2 H2A 0.8600 .
N2 H2B 0.8600 .
N3 Dy1 2.594(8) .
N4 Dy1 2.543(8) .
N7 O5 1.326(12) .
N7 O6 1.237(12) .
N7 O7 1.195(12) .
N7 Dy1 2.925(10) .
N8 O8 1.191(19) .
N8 O9 1.25(2) .
N8 O10 1.210(18) .
O1 Dy1 2.386(7) .
O2 Dy1 2.320(7) 2_556
O2 Dy1 2.709(7) .
O3 Dy1 2.335(7) .
O4 Dy1 2.302(7) 2_556
O5 Dy1 2.462(8) .
O6 Dy1 2.522(7) .
O11 H11A 0.8200 .
Dy1 O2 2.320(7) 2_556
Dy1 O4 2.302(7) 2_556
Dy1 Dy1 3.9241(9) 2_556

loop_
_geom_torsion_atom_site_label_1
_geom_torsion_atom_site_label_2
_geom_torsion_atom_site_label_3
_geom_torsion_atom_site_label_4
_geom_torsion
_geom_torsion_site_symmetry_1
_geom_torsion_site_symmetry_2
_geom_torsion_site_symmetry_3
_geom_torsion_site_symmetry_4
C1 C2 C3 C4 -179.6(10) . . . .
C1 C2 C7 C6 -178.2(9) . . . .
C2 C1 O1 Dy1 -178.3(7) . . . .
C2 C1 O2 Dy1 178.9(8) . . . .
C2 C3 C4 C5 -0.4(17) . . . .
C3 C2 C7 C6 4.3(16) . . . .
C3 C4 C5 C6 1.0(18) . . . .
C3 C4 C5 N1 -178.0(11) . . . .
C4 C5 C6 C7 1.2(17) . . . .
C5 C6 C7 C2 -3.8(17) . . . .
C7 C2 C3 C4 -2.2(15) . . . .
C9 C10 C11 C12 173.9(11) . . . .
C9 C10 C15 C14 -175.8(10) . . . .
C10 C9 O3 Dy1 158.6(7) . . . .
C10 C9 O4 Dy1 -152.2(7) . . . 2_556
C10 C11 C12 C13 0.9(19) . . . .
C11 C10 C15 C14 0.5(16) . . . .
C11 C12 C13 C14 2.5(18) . . . .
C11 C12 C13 N2 -178.6(12) . . . .
C12 C13 C14 C15 -4.4(18) . . . .
C13 C14 C15 C10 3.0(19) . . . .
C15 C10 C11 C12 -2.4(17) . . . .
C16 C17 C18 C25 1(2) . . . .
C17 C16 N3 C19 -3.1(17) . . . .
C17 C16 N3 Dy1 -170.3(10) . . . .
C17 C18 C25 C19 -1.2(18) . . . .
C19 C20 C24 C23 177.4(11) . . . .
C19 C20 N4 C21 -175.8(9) . . . .
C19 C20 N4 Dy1 12.6(12) . . . .
C20 C19 C25 C18 -179.9(10) . . . .
C20 C19 N3 C16 -178.0(10) . . . .
C20 C19 N3 Dy1 -10.6(12) . . . .
C21 C22 C23 C24 0(2) . . . .
C22 C21 N4 C20 -1.8(17) . . . .
C22 C21 N4 Dy1 169.7(10) . . . .
C22 C23 C24 C20 -2(2) . . . .
C24 C20 N4 C21 0.0(15) . . . .
C24 C20 N4 Dy1 -171.5(8) . . . .
C25 C19 C20 C24 2.5(16) . . . .
C25 C19 C20 N4 178.4(10) . . . .
C25 C19 N3 C16 2.6(16) . . . .
C25 C19 N3 Dy1 170.0(8) . . . .
C31 C33 C38 C37 -177.9(18) . . . .
C31 C33 N6 C35 178.9(16) . . . .
C31 C39 C40 C41 -1(3) . . . .
C33 C31 C39 C40 -179.4(14) . . . .
C33 C31 N5 C42 179.6(16) . . . .
C35 C36 C37 C38 6(4) . . . .
C36 C35 N6 C33 2(3) . . . .
C36 C37 C38 C33 -4(3) . . . .
C38 C33 N6 C35 -1(2) . . . .
C39 C31 C33 C38 -1(2) . . . .
C39 C31 C33 N6 178.6(14) . . . .
C39 C31 N5 C42 -2(2) . . . .
C39 C40 C41 C42 -1(3) . . . .
C40 C41 C42 N5 1(4) . . . .
C41 C42 N5 C31 0(3) . . . .
N1 C5 C6 C7 -179.8(11) . . . .
N2 C13 C14 C15 176.7(12) . . . .
N3 C16 C17 C18 1(2) . . . .
N3 C19 C20 C24 -176.9(10) . . . .
N3 C19 C20 N4 -1.1(14) . . . .
N3 C19 C25 C18 -0.5(17) . . . .
N4 C20 C24 C23 1.8(17) . . . .
N4 C21 C22 C23 2(2) . . . .
N5 C31 C33 C38 177.3(17) . . . .
N5 C31 C33 N6 -3(2) . . . .
N5 C31 C39 C40 2(2) . . . .
N6 C33 C38 C37 2(3) . . . .
N6 C35 C36 C37 -5(4) . . . .
O1 C1 C2 C3 151.8(10) . . . .
O1 C1 C2 C7 -25.5(14) . . . .
O1 C1 O2 Dy1 -3.4(9) . . . .
O2 C1 C2 C3 -30.5(14) . . . .
O2 C1 C2 C7 152.2(9) . . . .
O2 C1 O1 Dy1 4.0(10) . . . .
O3 C9 C10 C11 -152.7(10) . . . .
O3 C9 C10 C15 23.3(14) . . . .
O3 C9 O4 Dy1 28.2(16) . . . 2_556
O4 C9 C10 C11 27.6(14) . . . .
O4 C9 C10 C15 -156.3(10) . . . .
O4 C9 O3 Dy1 -21.8(16) . . . .
O5 N7 O6 Dy1 0.3(9) . . . .
O6 N7 O5 Dy1 -0.3(9) . . . .
O7 N7 O5 Dy1 176.7(9) . . . .
O7 N7 O6 Dy1 -176.5(10) . . . .
